data_4518531
loop_
_publ_author_name
'Bariashir, Chantsalnyam'
'Zhang, Randi'
'Vignesh, Arumugam'
'Ma, Yanping'
'Liang, Tongling'
'Sun, Wen-Hua'

_publ_section_title
;
 Enhancing Ethylene Polymerization of <i>NNN</i>-Cobalt(II) Precatalysts
 Adorned with a Fluoro-substituent.
;
_journal_issue 6
_journal_name_full 'ACS omega'
_journal_page_first 4448
_journal_page_last 4460
_journal_paper_doi 10.1021/acsomega.0c05916
_journal_volume 6
_journal_year 2021
_chemical_formula_moiety 'C53 H50 Cl2 Co F N3, C H2 Cl2'
_chemical_formula_sum 'C54 H52 Cl4 Co F N3'
_chemical_formula_weight 962.78
_space_group_crystal_system monoclinic
_space_group_IT_number 14
_space_group_name_Hall '-P 2yn'
_space_group_name_H-M_alt 'P 1 21/n 1'
_symmetry_Int_Tables_number 14
_atom_sites_solution_primary dual
_audit_creation_date 2018-12-07
_audit_creation_method
;
Olex2 1.2
(compiled 2018.05.29 svn.r3508 for OlexSys, GUI svn.r5506)
;
_cell_angle_alpha 90
_cell_angle_beta 106.065(3)
_cell_angle_gamma 90
_cell_formula_units_Z 4
_cell_length_a 10.1335(3)
_cell_length_b 29.5446(6)
_cell_length_c 16.6587(4)
_cell_measurement_reflns_used 16636
_cell_measurement_temperature 170.00(10)
_cell_measurement_theta_max 30.4490
_cell_measurement_theta_min 3.6490
_cell_volume 4792.7(2)
_computing_cell_refinement 'CrysAlisPro 1.171.39.45i (Rigaku OD, 2018)'
_computing_data_collection 'CrysAlisPro 1.171.39.45i (Rigaku OD, 2018)'
_computing_data_reduction 'CrysAlisPro 1.171.39.45i (Rigaku OD, 2018)'
_computing_molecular_graphics 'Olex2 (Dolomanov et al., 2009)'
_computing_publication_material 'Olex2 (Dolomanov et al., 2009)'
_computing_structure_refinement 'olex2.refine (Bourhis et al., 2015)'
_computing_structure_solution 'ShelXT (Sheldrick, 2015)'
_diffrn_ambient_environment N~2~
_diffrn_ambient_temperature 170.00(10)
_diffrn_detector 'CCD plate'
_diffrn_measured_fraction_theta_full 0.997
_diffrn_measured_fraction_theta_max 0.8797
_diffrn_measurement_details
;
List of Runs (angles in degrees, time in seconds):

  # Type    Start    End  Width  t~exp~   \w     \q     \k     \f   Frames
--------------------------------------------------------------------------
  1  \w    -82.00  47.00   0.50   15.00    --  -15.00  45.00 150.00  258
  2  \w    -64.00 -33.00   0.50   15.00    --  -15.00  45.00  90.00   62
  3  \w     -7.00  19.00   0.50   15.00    --  -15.00  45.00  90.00   52
  4  \w   -104.00  56.00   0.50   15.00    --  -15.00  45.00 120.00  320
;
_diffrn_measurement_device 'four-circle diffractometer'
_diffrn_measurement_device_type 'XtaLAB AFC10 (RCD3): fixed-chi single'
_diffrn_measurement_method '\w scans'
_diffrn_orient_matrix_type 'CrysAlisPro convention (1999,Acta A55,543-557)'
_diffrn_orient_matrix_UB_11 0.0447794000
_diffrn_orient_matrix_UB_12 0.0035721000
_diffrn_orient_matrix_UB_13 0.0405596000
_diffrn_orient_matrix_UB_21 0.0498687000
_diffrn_orient_matrix_UB_22 -0.0141282000
_diffrn_orient_matrix_UB_23 -0.0099623000
_diffrn_orient_matrix_UB_31 0.0286472000
_diffrn_orient_matrix_UB_32 0.0190682000
_diffrn_orient_matrix_UB_33 -0.0147846000
_diffrn_radiation_monochromator mirror
_diffrn_radiation_probe x-ray
_diffrn_radiation_type 'Mo K\a'
_diffrn_radiation_wavelength 0.71073
_diffrn_reflns_av_R_equivalents 0.0244
_diffrn_reflns_av_unetI/netI 0.0293
_diffrn_reflns_limit_h_max 13
_diffrn_reflns_limit_h_min -13
_diffrn_reflns_limit_k_max 27
_diffrn_reflns_limit_k_min -42
_diffrn_reflns_limit_l_max 15
_diffrn_reflns_limit_l_min -23
_diffrn_reflns_number 43296
_diffrn_reflns_theta_full 30.8046
_diffrn_reflns_theta_max 30.80
_diffrn_reflns_theta_min 3.46
_diffrn_source 'Rotating-anode X-ray tube'
_diffrn_source_type 'Rigaku (Mo) X-ray Source'
_exptl_absorpt_coefficient_mu 0.625
_exptl_absorpt_correction_T_max 1.00000
_exptl_absorpt_correction_T_min 0.67872
_exptl_absorpt_correction_type multi-scan
_exptl_absorpt_process_details
;
CrysAlisPro 1.171.39.45i (Rigaku Oxford Diffraction, 2018)
Empirical absorption correction using spherical harmonics,
 implemented in SCALE3 ABSPACK scaling algorithm.
;
_exptl_crystal_colour yellow
_exptl_crystal_colour_primary yellow
_exptl_crystal_density_diffrn 1.3342
_exptl_crystal_description block
_exptl_crystal_F_000 2008.4303
_exptl_crystal_size_max 0.345
_exptl_crystal_size_mid 0.218
_exptl_crystal_size_min 0.145
_refine_diff_density_max 0.9547
_refine_diff_density_min -0.9403
_refine_diff_density_rms 0.0696
_refine_ls_d_res_high 0.6939
_refine_ls_d_res_low 5.8848
_refine_ls_goodness_of_fit_ref 1.0217
_refine_ls_hydrogen_treatment constr
_refine_ls_matrix_type full
_refine_ls_number_constraints 91
_refine_ls_number_parameters 574
_refine_ls_number_reflns 13219
_refine_ls_number_restraints 0
_refine_ls_restrained_S_all 1.0217
_refine_ls_R_factor_all 0.0539
_refine_ls_R_factor_gt 0.0409
_refine_ls_shift/su_max 0.0000
_refine_ls_shift/su_mean 0.0000
_refine_ls_structure_factor_coef Fsqd
_refine_ls_weighting_details 'w=1/[\s^2^(Fo^2^)+(0.0465P)^2^+2.4644P] where P=(Fo^2^+2Fc^2^)/3'
_refine_ls_weighting_scheme calc
_refine_ls_wR_factor_gt 0.0997
_refine_ls_wR_factor_ref 0.1054
_reflns_Friedel_coverage 0.0
_reflns_limit_h_max 10
_reflns_limit_h_min -13
_reflns_limit_k_max 42
_reflns_limit_k_min 0
_reflns_limit_l_max 23
_reflns_limit_l_min -9
_reflns_number_gt 10693
_reflns_number_total 13219
_reflns_threshold_expression I>=2u(I)
_cod_data_source_file ao0c05916_si_002.cif
_cod_data_source_block Co3
_cod_original_sg_symbol_Hall '-P 2ybc (x-z,y,z)'
_cod_database_code 4518531
_chemical_oxdiff_formula 'C H N Co Cl F'
_reflns_odcompleteness_completeness 99.74
_reflns_odcompleteness_iscentric 1
_reflns_odcompleteness_theta 27.82
_olex2_refinement_description
;
1. Fixed Uiso
 At 1.2 times of:
  All C(H) groups, All C(H,H) groups
 At 1.5 times of:
  All C(H,H,H) groups
2.a Ternary CH refined with riding coordinates:
 C16(H16), C29(H29), C51(H51), C48(H48)
2.b Secondary CH2 refined with riding coordinates:
 C54(H54a,H54b)
2.c Aromatic/amide H refined with riding coordinates:
 C12(H12), C14(H14), C22(H22), C35(H35), C31(H31), C24(H24), C6(H6), C37(H37),
 C46(H46), C21(H21), C41(H41), C44(H44), C4(H4), C34(H34), C28(H28), C5(H5),
 C18(H18), C32(H32), C45(H45), C27(H27), C20(H20), C39(H39), C40(H40), C38(H38),
  C33(H33), C25(H25), C19(H19), C26(H26)
2.d Idealised Me refined as rotating group:
 C9(H9a,H9b,H9c), C1(H1a,H1b,H1c), C49(H49a,H49b,H49c), C50(H50a,H50b,H50c),
 C52(H52a,H52b,H52c), C53(H53a,H53b,H53c)
;
_olex2_submission_special_instructions 'No special instructions were received'
_oxdiff_exptl_absorpt_empirical_details
;
Empirical correction (ABSPACK) includes:
- Absorption correction using spherical harmonics
- Frame scaling
;
_oxdiff_exptl_absorpt_empirical_full_max 1.501
_oxdiff_exptl_absorpt_empirical_full_min 0.567

loop_
_space_group_symop_id
_space_group_symop_operation_xyz
1 x,y,z
2 -x+1/2,y+1/2,-z+1/2
3 -x,-y,-z
4 x-1/2,-y-1/2,z-1/2

loop_
_atom_site_label
_atom_site_type_symbol
_atom_site_fract_x
_atom_site_fract_y
_atom_site_fract_z
_atom_site_U_iso_or_equiv
_atom_site_adp_type
_atom_site_occupancy
_atom_site_refinement_flags_posn
Co1 Co 0.50645(2) 0.725352(7) 0.566983(13) 0.02329(6) Uani 1.000000 .
Cl1 Cl 0.72667(4) 0.705141(15) 0.58493(3) 0.03928(11) Uani 1.000000 .
Cl2 Cl 0.47564(5) 0.761391(15) 0.68332(3) 0.03948(11) Uani 1.000000 .
Cl3 Cl 0.17828(8) 0.87649(3) 0.52001(5) 0.0780(2) Uani 1.000000 .
Cl4 Cl 0.24046(13) 0.88339(4) 0.70000(6) 0.1159(4) Uani 1.000000 .
F1 F 0.46432(11) 0.64462(3) 0.76375(6) 0.0341(2) Uani 1.000000 .
N2 N 0.41929(13) 0.66094(4) 0.59512(7) 0.0214(2) Uani 1.000000 .
N1 N 0.29962(13) 0.72714(4) 0.50658(8) 0.0234(2) Uani 1.000000 .
N3 N 0.48132(14) 0.77218(4) 0.45955(8) 0.0259(3) Uani 1.000000 .
C11 C 0.55887(15) 0.59423(5) 0.58955(8) 0.0194(3) Uani 1.000000 .
C10 C 0.49847(15) 0.62349(5) 0.63531(9) 0.0207(3) Uani 1.000000 .
C12 C 0.63590(15) 0.55809(5) 0.63100(9) 0.0208(3) Uani 1.000000 .
H12 H 0.67370(15) 0.53793(5) 0.60061(9) 0.0249(3) Uiso 1.000000 R
C30 C 0.90550(16) 0.52802(5) 0.76948(9) 0.0244(3) Uani 1.000000 .
C15 C 0.52133(16) 0.61572(5) 0.71972(9) 0.0239(3) Uani 1.000000 .
C16 C 0.53851(15) 0.60402(5) 0.49687(8) 0.0212(3) Uani 1.000000 .
H16 H 0.56411(15) 0.63578(5) 0.49321(8) 0.0254(3) Uiso 1.000000 R
C7 C 0.21659(16) 0.69993(5) 0.53414(10) 0.0246(3) Uani 1.000000 .
C14 C 0.59959(17) 0.58032(5) 0.76137(9) 0.0244(3) Uani 1.000000 .
H14 H 0.61249(17) 0.57626(5) 0.81838(9) 0.0293(4) Uiso 1.000000 R
C13 C 0.65868(15) 0.55090(5) 0.71642(9) 0.0210(3) Uani 1.000000 .
C17 C 0.63524(16) 0.57634(5) 0.46105(9) 0.0236(3) Uani 1.000000 .
C8 C 0.28960(16) 0.66199(5) 0.58592(9) 0.0235(3) Uani 1.000000 .
C23 C 0.38860(16) 0.60021(5) 0.44774(9) 0.0243(3) Uani 1.000000 .
C22 C 0.59084(16) 0.54347(6) 0.40051(9) 0.0271(3) Uani 1.000000 .
H22 H 0.49724(16) 0.53837(6) 0.37832(9) 0.0325(4) Uiso 1.000000 R
C35 C 1.00743(17) 0.49520(6) 0.78161(9) 0.0301(3) Uani 1.000000 .
H35 H 0.98419(17) 0.46477(6) 0.78225(9) 0.0361(4) Uiso 1.000000 R
C36 C 0.73031(16) 0.49945(5) 0.84057(9) 0.0234(3) Uani 1.000000 .
C29 C 0.75744(15) 0.51373(5) 0.75907(9) 0.0217(3) Uani 1.000000 .
H29 H 0.73963(15) 0.48736(5) 0.72194(9) 0.0260(3) Uiso 1.000000 R
C3 C 0.24918(16) 0.75788(5) 0.44760(10) 0.0275(3) Uani 1.000000 .
C31 C 0.94386(19) 0.57313(6) 0.76925(11) 0.0337(4) Uani 1.000000 .
H31 H 0.87708(19) 0.59559(6) 0.76033(11) 0.0405(4) Uiso 1.000000 R
C24 C 0.31189(17) 0.56251(6) 0.45578(10) 0.0292(3) Uani 1.000000 .
H24 H 0.35307(17) 0.53900(6) 0.49097(10) 0.0350(4) Uiso 1.000000 R
C42 C 0.59418(16) 0.79412(5) 0.43818(10) 0.0267(3) Uani 1.000000 .
C47 C 0.63321(17) 0.78010(6) 0.36745(10) 0.0291(3) Uani 1.000000 .
C2 C 0.35703(17) 0.78250(5) 0.42013(10) 0.0286(3) Uani 1.000000 .
C6 C 0.07518(17) 0.70567(6) 0.50813(12) 0.0346(4) Uani 1.000000 .
H6 H 0.01768(17) 0.68785(6) 0.52989(12) 0.0416(4) Uiso 1.000000 R
C37 C 0.81055(18) 0.51477(6) 0.91734(10) 0.0303(3) Uani 1.000000 .
H37 H 0.88817(18) 0.53216(6) 0.92010(10) 0.0364(4) Uiso 1.000000 R
C46 C 0.74513(17) 0.80187(6) 0.35145(11) 0.0321(4) Uani 1.000000 .
H46 H 0.77291(17) 0.79347(6) 0.30483(11) 0.0385(4) Uiso 1.000000 R
C21 C 0.68454(19) 0.51789(7) 0.37238(11) 0.0353(4) Uani 1.000000 .
H21 H 0.65324(19) 0.49613(7) 0.33116(11) 0.0424(5) Uiso 1.000000 R
C41 C 0.61663(18) 0.47293(6) 0.83826(11) 0.0326(4) Uani 1.000000 .
H41 H 0.56321(18) 0.46186(6) 0.78737(11) 0.0391(4) Uiso 1.000000 R
C43 C 0.66456(18) 0.82819(5) 0.49110(11) 0.0305(3) Uani 1.000000 .
C9 C 0.20724(19) 0.62726(6) 0.61585(12) 0.0339(4) Uani 1.000000 .
H9a H 0.2631(5) 0.60106(19) 0.6351(8) 0.0509(5) Uiso 1.000000 GR
H9b H 0.1765(12) 0.63955(17) 0.6609(6) 0.0509(5) Uiso 1.000000 GR
H9c H 0.1292(8) 0.6188(3) 0.5708(3) 0.0509(5) Uiso 1.000000 GR
C44 C 0.77548(19) 0.84855(6) 0.47188(12) 0.0342(4) Uani 1.000000 .
H44 H 0.82345(19) 0.87139(6) 0.50622(12) 0.0410(4) Uiso 1.000000 R
C4 C 0.10872(19) 0.76408(7) 0.41587(13) 0.0395(4) Uani 1.000000 .
H4 H 0.07368(19) 0.78487(7) 0.37338(13) 0.0474(5) Uiso 1.000000 R
C34 C 1.14373(19) 0.50745(8) 0.79279(10) 0.0402(4) Uani 1.000000 .
H34 H 1.21090(19) 0.48520(8) 0.79986(10) 0.0482(5) Uiso 1.000000 R
C28 C 0.32516(19) 0.63489(6) 0.39471(10) 0.0347(4) Uani 1.000000 .
H28 H 0.37606(19) 0.65992(6) 0.38714(10) 0.0417(5) Uiso 1.000000 R
C5 C 0.02208(19) 0.73857(7) 0.44902(14) 0.0448(5) Uani 1.000000 .
H5 H -0.07217(19) 0.74356(7) 0.43150(14) 0.0537(6) Uiso 1.000000 R
C18 C 0.77561(18) 0.58369(7) 0.49241(11) 0.0376(4) Uani 1.000000 .
H18 H 0.80734(18) 0.60634(7) 0.53178(11) 0.0451(5) Uiso 1.000000 R
C51 C 0.6213(2) 0.84459(6) 0.56569(13) 0.0422(5) Uani 1.000000 .
H51 H 0.5507(2) 0.82386(6) 0.57386(13) 0.0507(5) Uiso 1.000000 R
C32 C 1.0804(2) 0.58511(7) 0.78213(12) 0.0441(5) Uani 1.000000 .
H32 H 1.1047(2) 0.61550(7) 0.78310(12) 0.0529(6) Uiso 1.000000 R
C45 C 0.81571(18) 0.83551(6) 0.40288(12) 0.0349(4) Uani 1.000000 .
H45 H 0.89049(18) 0.84942(6) 0.39103(12) 0.0419(4) Uiso 1.000000 R
C48 C 0.56237(19) 0.74152(7) 0.31192(12) 0.0387(4) Uani 1.000000 .
H48 H 0.46848(19) 0.73928(7) 0.31692(12) 0.0465(5) Uiso 1.000000 R
C27 C 0.1858(2) 0.63245(8) 0.35275(11) 0.0464(5) Uani 1.000000 .
H27 H 0.1433(2) 0.65626(8) 0.31883(11) 0.0557(6) Uiso 1.000000 R
C20 C 0.82303(19) 0.52472(8) 0.40532(12) 0.0428(5) Uani 1.000000 .
H20 H 0.88568(19) 0.50734(8) 0.38715(12) 0.0513(5) Uiso 1.000000 R
C39 C 0.6614(2) 0.47851(7) 0.98662(12) 0.0412(4) Uani 1.000000 .
H39 H 0.6379(2) 0.47172(7) 1.03542(12) 0.0494(5) Uiso 1.000000 R
C40 C 0.5816(2) 0.46272(7) 0.91083(12) 0.0406(4) Uani 1.000000 .
H40 H 0.5043(2) 0.44522(7) 0.90845(12) 0.0487(5) Uiso 1.000000 R
C38 C 0.7755(2) 0.50426(7) 0.98999(11) 0.0393(4) Uani 1.000000 .
H38 H 0.8296(2) 0.51471(7) 1.04120(11) 0.0472(5) Uiso 1.000000 R
C33 C 1.1797(2) 0.55243(8) 0.79344(11) 0.0452(5) Uani 1.000000 .
H33 H 1.2711(2) 0.56058(8) 0.80154(11) 0.0543(6) Uiso 1.000000 R
C25 C 0.17419(18) 0.55953(7) 0.41182(12) 0.0409(4) Uani 1.000000 .
H25 H 0.12432(18) 0.53368(7) 0.41629(12) 0.0490(5) Uiso 1.000000 R
C19 C 0.86869(19) 0.55755(9) 0.46555(13) 0.0484(5) Uani 1.000000 .
H19 H 0.96243(19) 0.56216(9) 0.48822(13) 0.0581(6) Uiso 1.000000 R
C1 C 0.3128(2) 0.81563(7) 0.34993(13) 0.0439(5) Uani 1.000000 .
H1a H 0.3923(2) 0.8297(4) 0.3401(7) 0.0658(7) Uiso 1.000000 GR
H1b H 0.2622(14) 0.80010(11) 0.3003(3) 0.0658(7) Uiso 1.000000 GR
H1c H 0.2556(13) 0.8383(3) 0.3643(4) 0.0658(7) Uiso 1.000000 GR
C26 C 0.1112(2) 0.59482(9) 0.36152(12) 0.0487(5) Uani 1.000000 .
H26 H 0.0182(2) 0.59318(9) 0.33351(12) 0.0584(7) Uiso 1.000000 R
C49 C 0.5534(3) 0.74908(10) 0.21981(13) 0.0588(6) Uani 1.000000 .
H49a H 0.5134(18) 0.7782(3) 0.2026(3) 0.0882(9) Uiso 1.000000 GR
H49b H 0.6438(3) 0.7479(7) 0.2122(2) 0.0882(9) Uiso 1.000000 GR
H49c H 0.4972(16) 0.7259(4) 0.18674(18) 0.0882(9) Uiso 1.000000 GR
C50 C 0.6352(3) 0.69684(7) 0.34212(15) 0.0570(6) Uani 1.000000 .
H50a H 0.7247(8) 0.6971(3) 0.3330(11) 0.0855(9) Uiso 1.000000 GR
H50b H 0.6441(17) 0.6932(3) 0.4006(3) 0.0855(9) Uiso 1.000000 GR
H50c H 0.5825(10) 0.67222(9) 0.3117(8) 0.0855(9) Uiso 1.000000 GR
C52 C 0.5575(3) 0.89149(8) 0.5493(2) 0.0673(8) Uani 1.000000 .
H52a H 0.6253(6) 0.91268(15) 0.5423(13) 0.1009(12) Uiso 1.000000 GR
H52b H 0.4821(14) 0.89083(18) 0.4995(7) 0.1009(12) Uiso 1.000000 GR
H52c H 0.5250(19) 0.9006(3) 0.5958(6) 0.1009(12) Uiso 1.000000 GR
C53 C 0.7403(3) 0.84375(11) 0.64485(15) 0.0692(8) Uani 1.000000 .
H53a H 0.7743(14) 0.81338(16) 0.6555(7) 0.1038(11) Uiso 1.000000 GR
H53b H 0.8124(9) 0.8631(6) 0.6379(5) 0.1038(11) Uiso 1.000000 GR
H53c H 0.7093(6) 0.8542(7) 0.6911(3) 0.1038(11) Uiso 1.000000 GR
C54 C 0.2069(4) 0.84660(10) 0.6116(2) 0.0935(11) Uani 1.000000 .
H54a H 0.1270(4) 0.82816(10) 0.6100(2) 0.1122(13) Uiso 1.000000 R
H54b H 0.2846(4) 0.82652(10) 0.6170(2) 0.1122(13) Uiso 1.000000 R

loop_
_atom_site_aniso_label
_atom_site_aniso_U_11
_atom_site_aniso_U_22
_atom_site_aniso_U_33
_atom_site_aniso_U_12
_atom_site_aniso_U_13
_atom_site_aniso_U_23
Co1 0.02087(10) 0.02118(10) 0.02632(11) 0.00164(8) 0.00401(8) 0.00311(8)
Cl1 0.02080(19) 0.0325(2) 0.0599(3) 0.00135(15) 0.00340(18) 0.00180(19)
Cl2 0.0524(3) 0.0338(2) 0.0331(2) -0.00195(19) 0.01339(19) -0.00458(17)
Cl3 0.0725(5) 0.0741(4) 0.0909(5) -0.0010(4) 0.0285(4) -0.0031(4)
Cl4 0.1490(10) 0.0976(7) 0.0872(6) 0.0010(6) 0.0094(6) 0.0288(5)
F1 0.0488(6) 0.0331(5) 0.0239(4) 0.0170(4) 0.0157(4) -0.0003(4)
N2 0.0238(6) 0.0202(6) 0.0200(5) 0.0022(5) 0.0059(5) 0.0013(5)
N1 0.0215(6) 0.0231(6) 0.0252(6) 0.0029(5) 0.0057(5) 0.0028(5)
N3 0.0244(6) 0.0228(6) 0.0313(7) 0.0031(5) 0.0090(5) 0.0044(5)
C11 0.0208(7) 0.0207(6) 0.0160(6) -0.0025(5) 0.0041(5) -0.0006(5)
C10 0.0228(7) 0.0190(6) 0.0202(6) 0.0005(5) 0.0058(5) 0.0016(5)
C12 0.0235(7) 0.0200(6) 0.0189(6) -0.0000(5) 0.0060(5) -0.0028(5)
C30 0.0276(8) 0.0283(7) 0.0166(6) -0.0004(6) 0.0051(5) -0.0012(6)
C15 0.0302(8) 0.0226(7) 0.0203(6) 0.0040(6) 0.0096(6) -0.0031(6)
C16 0.0244(7) 0.0225(7) 0.0169(6) -0.0022(5) 0.0062(5) 0.0014(5)
C7 0.0233(7) 0.0236(7) 0.0269(7) 0.0015(6) 0.0072(6) 0.0021(6)
C14 0.0326(8) 0.0239(7) 0.0168(6) 0.0019(6) 0.0071(6) 0.0009(6)
C13 0.0244(7) 0.0186(6) 0.0193(6) 0.0001(5) 0.0049(5) 0.0003(5)
C17 0.0239(7) 0.0310(8) 0.0178(6) -0.0024(6) 0.0088(5) 0.0017(6)
C8 0.0254(7) 0.0229(7) 0.0225(7) 0.0001(6) 0.0075(6) 0.0001(6)
C23 0.0250(7) 0.0309(8) 0.0169(6) 0.0026(6) 0.0060(5) -0.0027(6)
C22 0.0230(7) 0.0360(8) 0.0230(7) -0.0030(6) 0.0076(6) -0.0039(6)
C35 0.0315(8) 0.0359(9) 0.0217(7) 0.0052(7) 0.0055(6) 0.0005(6)
C36 0.0285(8) 0.0185(6) 0.0226(7) 0.0048(6) 0.0062(6) 0.0039(5)
C29 0.0266(7) 0.0178(6) 0.0187(6) 0.0009(5) 0.0032(5) -0.0011(5)
C3 0.0246(8) 0.0259(7) 0.0310(8) 0.0048(6) 0.0063(6) 0.0060(6)
C31 0.0357(9) 0.0305(8) 0.0344(8) -0.0052(7) 0.0088(7) -0.0012(7)
C24 0.0245(8) 0.0367(9) 0.0277(7) -0.0018(6) 0.0095(6) -0.0075(7)
C42 0.0237(7) 0.0243(7) 0.0335(8) 0.0058(6) 0.0100(6) 0.0094(6)
C47 0.0249(8) 0.0316(8) 0.0307(8) 0.0080(6) 0.0075(6) 0.0068(7)
C2 0.0276(8) 0.0254(7) 0.0338(8) 0.0063(6) 0.0101(6) 0.0079(6)
C6 0.0219(8) 0.0345(9) 0.0472(10) -0.0001(7) 0.0091(7) 0.0085(8)
C37 0.0366(9) 0.0306(8) 0.0231(7) -0.0009(7) 0.0069(6) 0.0009(6)
C46 0.0266(8) 0.0393(9) 0.0318(8) 0.0094(7) 0.0107(6) 0.0092(7)
C21 0.0319(9) 0.0462(10) 0.0299(8) -0.0017(8) 0.0119(7) -0.0104(7)
C41 0.0317(9) 0.0320(8) 0.0317(8) -0.0020(7) 0.0047(7) 0.0050(7)
C43 0.0332(9) 0.0236(7) 0.0385(9) 0.0025(6) 0.0162(7) 0.0038(7)
C9 0.0316(9) 0.0312(8) 0.0422(9) -0.0004(7) 0.0156(7) 0.0091(7)
C44 0.0333(9) 0.0290(8) 0.0421(9) -0.0024(7) 0.0138(7) 0.0017(7)
C4 0.0262(8) 0.0387(9) 0.0491(11) 0.0076(7) 0.0030(8) 0.0176(8)
C34 0.0299(9) 0.0650(13) 0.0248(8) 0.0085(9) 0.0061(7) 0.0023(8)
C28 0.0401(10) 0.0410(9) 0.0213(7) 0.0090(8) 0.0056(7) 0.0026(7)
C5 0.0205(8) 0.0441(10) 0.0648(13) 0.0051(7) 0.0037(8) 0.0175(10)
C18 0.0268(8) 0.0549(11) 0.0325(8) -0.0116(8) 0.0107(7) -0.0139(8)
C51 0.0511(12) 0.0318(9) 0.0542(11) -0.0108(8) 0.0320(10) -0.0101(8)
C32 0.0438(11) 0.0485(11) 0.0391(10) -0.0177(9) 0.0100(8) 0.0014(9)
C45 0.0264(8) 0.0370(9) 0.0443(10) 0.0028(7) 0.0149(7) 0.0102(8)
C48 0.0299(9) 0.0492(11) 0.0375(9) 0.0001(8) 0.0098(7) -0.0062(8)
C27 0.0429(11) 0.0677(14) 0.0228(8) 0.0239(10) -0.0007(7) -0.0030(9)
C20 0.0280(9) 0.0666(13) 0.0374(9) 0.0039(9) 0.0152(7) -0.0127(9)
C39 0.0471(11) 0.0479(11) 0.0341(9) 0.0123(9) 0.0207(8) 0.0147(8)
C40 0.0348(10) 0.0433(10) 0.0461(10) 0.0016(8) 0.0154(8) 0.0167(9)
C38 0.0501(11) 0.0459(10) 0.0219(8) 0.0048(9) 0.0097(7) 0.0028(7)
C33 0.0305(9) 0.0758(15) 0.0292(8) -0.0127(9) 0.0078(7) 0.0037(9)
C25 0.0249(8) 0.0584(12) 0.0413(10) -0.0065(8) 0.0124(7) -0.0207(9)
C19 0.0221(9) 0.0828(16) 0.0424(10) -0.0070(9) 0.0124(7) -0.0185(10)
C1 0.0352(10) 0.0469(11) 0.0509(11) 0.0131(8) 0.0142(8) 0.0265(9)
C26 0.0266(9) 0.0806(16) 0.0339(9) 0.0091(10) -0.0001(7) -0.0214(10)
C49 0.0572(14) 0.0785(17) 0.0352(10) -0.0001(13) 0.0036(10) -0.0059(11)
C50 0.0734(17) 0.0372(11) 0.0572(13) -0.0038(11) 0.0128(12) -0.0077(10)
C52 0.0690(17) 0.0412(12) 0.111(2) -0.0004(11) 0.0573(16) -0.0178(13)
C53 0.0822(19) 0.0859(19) 0.0457(13) -0.0175(15) 0.0278(13) -0.0148(13)
C54 0.107(3) 0.0408(14) 0.137(3) 0.0058(15) 0.042(2) 0.0131(17)

loop_
_atom_type_symbol
_atom_type_scat_dispersion_real
_atom_type_scat_dispersion_imag
_atom_type_scat_Cromer_Mann_a1
_atom_type_scat_Cromer_Mann_a2
_atom_type_scat_Cromer_Mann_a3
_atom_type_scat_Cromer_Mann_a4
_atom_type_scat_Cromer_Mann_b1
_atom_type_scat_Cromer_Mann_b2
_atom_type_scat_Cromer_Mann_b3
_atom_type_scat_Cromer_Mann_b4
_atom_type_scat_Cromer_Mann_c
_atom_type_scat_source
_atom_type_scat_dispersion_source
C 0.00347 0.00161 2.31000 1.02000 1.58860 0.86500 20.84390 10.20750 0.56870 51.65120 0.215599998832 'International Tables Volume C Table 6.1.1.4 (pp. 500-502)' 'Henke, Gullikson and Davis, At. Data and Nucl. Data Tables, 1993, 54, 2'
Co 0.35655 0.96576 12.28410 7.34090 4.00340 2.34880 4.27910 0.27840 13.53590 71.16920 1.01180005074 'International Tables Volume C Table 6.1.1.4 (pp. 500-502)' 'Henke, Gullikson and Davis, At. Data and Nucl. Data Tables, 1993, 54, 2'
Cl 0.14873 0.16029 11.46040 7.19640 6.25560 1.64550 0.01040 1.16620 18.51940 47.77840 -9.55739974976 'International Tables Volume C Table 6.1.1.4 (pp. 500-502)' 'Henke, Gullikson and Davis, At. Data and Nucl. Data Tables, 1993, 54, 2'
H 0.00000 0.00000 0.49300 0.32291 0.14019 0.04081 10.51090 26.12570 3.14236 57.79970 0.0030380000826 'International Tables Volume C Table 6.1.1.4 (pp. 500-502)' 'Henke, Gullikson and Davis, At. Data and Nucl. Data Tables, 1993, 54, 2'
F 0.01794 0.01033 3.53920 2.64120 1.51700 1.02430 10.28250 4.29440 0.26150 26.14760 0.277599990368 'International Tables Volume C Table 6.1.1.4 (pp. 500-502)' 'Henke, Gullikson and Davis, At. Data and Nucl. Data Tables, 1993, 54, 2'
N 0.00653 0.00323 12.21260 3.13220 2.01250 1.16630 0.00570 9.89330 28.99750 0.58260 -11.5290002823 'International Tables Volume C Table 6.1.1.4 (pp. 500-502)' 'Henke, Gullikson and Davis, At. Data and Nucl. Data Tables, 1993, 54, 2'

loop_
_geom_angle_atom_site_label_1
_geom_angle_atom_site_label_2
_geom_angle_atom_site_label_3
_geom_angle
_geom_angle_site_symmetry_1
_geom_angle_site_symmetry_3
_geom_angle_publ_flag
Cl2 Co1 Cl1 111.77(2) . . ?
N2 Co1 Cl1 100.60(3) . . ?
N2 Co1 Cl2 93.70(3) . . ?
N1 Co1 Cl1 155.53(4) . . ?
N1 Co1 Cl2 92.44(4) . . ?
N1 Co1 N2 73.28(5) . . ?
N3 Co1 Cl1 99.26(4) . . ?
N3 Co1 Cl2 112.18(4) . . ?
N3 Co1 N2 138.30(5) . . ?
N3 Co1 N1 73.50(5) . . ?
C10 N2 Co1 124.45(10) . . ?
C8 N2 Co1 114.35(10) . . ?
C8 N2 C10 120.15(13) . . ?
C7 N1 Co1 118.04(10) . . ?
C3 N1 Co1 120.59(11) . . ?
C3 N1 C7 121.01(14) . . ?
C42 N3 Co1 123.86(10) . . ?
C2 N3 Co1 115.92(11) . . ?
C2 N3 C42 119.94(13) . . ?
C12 C11 C10 118.31(12) . . ?
C16 C11 C10 118.44(13) . . ?
C16 C11 C12 123.25(13) . . ?
C11 C10 N2 119.93(12) . . ?
C15 C10 N2 121.57(13) . . ?
C15 C10 C11 118.47(13) . . ?
H12 C12 C11 118.78(8) . . ?
C13 C12 C11 122.45(13) . . ?
C13 C12 H12 118.78(8) . . ?
C29 C30 C35 119.49(14) . . ?
C31 C30 C35 118.21(16) . . ?
C31 C30 C29 122.28(15) . . ?
C10 C15 F1 118.07(13) . . ?
C14 C15 F1 118.54(13) . . ?
C14 C15 C10 123.39(13) . . ?
H16 C16 C11 106.27(8) . . ?
C17 C16 C11 111.94(12) . . ?
C17 C16 H16 106.27(8) . . ?
C23 C16 C11 111.48(12) . . ?
C23 C16 H16 106.27(8) . . ?
C23 C16 C17 114.00(12) . . ?
C8 C7 N1 113.30(13) . . ?
C6 C7 N1 120.94(14) . . ?
C6 C7 C8 125.47(14) . . ?
H14 C14 C15 120.72(8) . . ?
C13 C14 C15 118.56(13) . . ?
C13 C14 H14 120.72(8) . . ?
C14 C13 C12 118.78(13) . . ?
C29 C13 C12 119.23(12) . . ?
C29 C13 C14 121.76(12) . . ?
C22 C17 C16 123.32(14) . . ?
C18 C17 C16 118.21(14) . . ?
C18 C17 C22 118.45(15) . . ?
C7 C8 N2 114.75(13) . . ?
C9 C8 N2 126.40(14) . . ?
C9 C8 C7 118.64(14) . . ?
C24 C23 C16 120.80(14) . . ?
C28 C23 C16 120.43(15) . . ?
C28 C23 C24 118.76(16) . . ?
H22 C22 C17 119.59(9) . . ?
C21 C22 C17 120.81(15) . . ?
C21 C22 H22 119.59(10) . . ?
H35 C35 C30 119.71(10) . . ?
C34 C35 C30 120.58(17) . . ?
C34 C35 H35 119.71(12) . . ?
C37 C36 C29 121.92(14) . . ?
C41 C36 C29 119.19(14) . . ?
C41 C36 C37 118.73(15) . . ?
C13 C29 C30 110.67(12) . . ?
C36 C29 C30 113.09(12) . . ?
C36 C29 C13 111.07(12) . . ?
H29 C29 C30 107.23(8) . . ?
H29 C29 C13 107.23(7) . . ?
H29 C29 C36 107.23(8) . . ?
C2 C3 N1 113.33(14) . . ?
C4 C3 N1 121.02(15) . . ?
C4 C3 C2 125.63(15) . . ?
H31 C31 C30 119.57(10) . . ?
C32 C31 C30 120.85(18) . . ?
C32 C31 H31 119.57(12) . . ?
H24 C24 C23 119.70(10) . . ?
C25 C24 C23 120.60(17) . . ?
C25 C24 H24 119.70(12) . . ?
C47 C42 N3 120.07(15) . . ?
C43 C42 N3 117.99(14) . . ?
C43 C42 C47 121.91(15) . . ?
C46 C47 C42 117.24(16) . . ?
C48 C47 C42 122.49(15) . . ?
C48 C47 C46 120.22(15) . . ?
C3 C2 N3 115.25(14) . . ?
C1 C2 N3 126.42(16) . . ?
C1 C2 C3 118.32(15) . . ?
H6 C6 C7 120.89(10) . . ?
C5 C6 C7 118.23(16) . . ?
C5 C6 H6 120.89(11) . . ?
H37 C37 C36 119.84(10) . . ?
C38 C37 C36 120.32(17) . . ?
C38 C37 H37 119.84(11) . . ?
H46 C46 C47 119.17(10) . . ?
C45 C46 C47 121.66(16) . . ?
C45 C46 H46 119.17(10) . . ?
H21 C21 C22 119.92(10) . . ?
C20 C21 C22 120.17(16) . . ?
C20 C21 H21 119.92(11) . . ?
H41 C41 C36 119.61(9) . . ?
C40 C41 C36 120.78(17) . . ?
C40 C41 H41 119.61(11) . . ?
C44 C43 C42 118.12(15) . . ?
C51 C43 C42 122.53(15) . . ?
C51 C43 C44 119.31(16) . . ?
H9a C9 C8 109.5 . . ?
H9b C9 C8 109.5 . . ?
H9b C9 H9a 109.5 . . ?
H9c C9 C8 109.5 . . ?
H9c C9 H9a 109.5 . . ?
H9c C9 H9b 109.5 . . ?
H44 C44 C43 119.43(10) . . ?
C45 C44 C43 121.14(17) . . ?
C45 C44 H44 119.43(11) . . ?
H4 C4 C3 120.86(10) . . ?
C5 C4 C3 118.29(16) . . ?
C5 C4 H4 120.86(11) . . ?
H34 C34 C35 119.88(12) . . ?
C33 C34 C35 120.23(18) . . ?
C33 C34 H34 119.88(12) . . ?
H28 C28 C23 119.76(11) . . ?
C27 C28 C23 120.48(19) . . ?
C27 C28 H28 119.76(13) . . ?
C4 C5 C6 120.19(17) . . ?
H5 C5 C6 119.91(11) . . ?
H5 C5 C4 119.91(11) . . ?
H18 C18 C17 119.70(10) . . ?
C19 C18 C17 120.59(17) . . ?
C19 C18 H18 119.70(11) . . ?
H51 C51 C43 107.69(10) . . ?
C52 C51 C43 110.56(18) . . ?
C52 C51 H51 107.69(12) . . ?
C53 C51 C43 111.58(18) . . ?
C53 C51 H51 107.69(13) . . ?
C53 C51 C52 111.4(2) . . ?
H32 C32 C31 119.83(12) . . ?
C33 C32 C31 120.35(19) . . ?
C33 C32 H32 119.83(12) . . ?
C44 C45 C46 119.93(16) . . ?
H45 C45 C46 120.04(10) . . ?
H45 C45 C44 120.04(11) . . ?
H48 C48 C47 107.79(9) . . ?
C49 C48 C47 112.89(18) . . ?
C49 C48 H48 107.79(12) . . ?
C50 C48 C47 110.14(16) . . ?
C50 C48 H48 107.79(13) . . ?
C50 C48 C49 110.25(18) . . ?
H27 C27 C28 120.02(13) . . ?
C26 C27 C28 119.96(19) . . ?
C26 C27 H27 120.02(12) . . ?
H20 C20 C21 120.20(11) . . ?
C19 C20 C21 119.59(17) . . ?
C19 C20 H20 120.20(11) . . ?
C40 C39 H39 120.03(11) . . ?
C38 C39 H39 120.03(11) . . ?
C38 C39 C40 119.94(16) . . ?
C39 C40 C41 119.92(18) . . ?
H40 C40 C41 120.04(11) . . ?
H40 C40 C39 120.04(11) . . ?
C39 C38 C37 120.29(17) . . ?
H38 C38 C37 119.85(11) . . ?
H38 C38 C39 119.85(11) . . ?
C32 C33 C34 119.77(18) . . ?
H33 C33 C34 120.12(12) . . ?
H33 C33 C32 120.12(12) . . ?
H25 C25 C24 119.95(12) . . ?
C26 C25 C24 120.11(19) . . ?
C26 C25 H25 119.95(12) . . ?
C20 C19 C18 120.35(17) . . ?
H19 C19 C18 119.83(11) . . ?
H19 C19 C20 119.83(11) . . ?
H1a C1 C2 109.5 . . ?
H1b C1 C2 109.5 . . ?
H1b C1 H1a 109.5 . . ?
H1c C1 C2 109.5 . . ?
H1c C1 H1a 109.5 . . ?
H1c C1 H1b 109.5 . . ?
C25 C26 C27 120.03(18) . . ?
H26 C26 C27 119.99(12) . . ?
H26 C26 C25 119.99(12) . . ?
H49a C49 C48 109.5 . . ?
H49b C49 C48 109.5 . . ?
H49b C49 H49a 109.5 . . ?
H49c C49 C48 109.5 . . ?
H49c C49 H49a 109.5 . . ?
H49c C49 H49b 109.5 . . ?
H50a C50 C48 109.5 . . ?
H50b C50 C48 109.5 . . ?
H50b C50 H50a 109.5 . . ?
H50c C50 C48 109.5 . . ?
H50c C50 H50a 109.5 . . ?
H50c C50 H50b 109.5 . . ?
H52a C52 C51 109.5 . . ?
H52b C52 C51 109.5 . . ?
H52b C52 H52a 109.5 . . ?
H52c C52 C51 109.5 . . ?
H52c C52 H52a 109.5 . . ?
H52c C52 H52b 109.5 . . ?
H53a C53 C51 109.5 . . ?
H53b C53 C51 109.5 . . ?
H53b C53 H53a 109.5 . . ?
H53c C53 C51 109.5 . . ?
H53c C53 H53a 109.5 . . ?
H53c C53 H53b 109.5 . . ?
Cl4 C54 Cl3 111.51(16) . . ?
H54a C54 Cl3 109.32(13) . . ?
H54a C54 Cl4 109.32(13) . . ?
H54b C54 Cl3 109.32(12) . . ?
H54b C54 Cl4 109.32(12) . . ?
H54b C54 H54a 108.0 . . ?

loop_
_geom_bond_atom_site_label_1
_geom_bond_atom_site_label_2
_geom_bond_distance
_geom_bond_site_symmetry_2
_geom_bond_publ_flag
Co1 Cl1 2.2487(5) . ?
Co1 Cl2 2.3070(5) . ?
Co1 N2 2.2023(12) . ?
Co1 N1 2.0593(13) . ?
Co1 N3 2.2203(13) . ?
Cl3 C54 1.716(4) . ?
Cl4 C54 1.786(4) . ?
F1 C15 1.3548(16) . ?
N2 C10 1.4211(18) . ?
N2 C8 1.281(2) . ?
N1 C7 1.334(2) . ?
N1 C3 1.332(2) . ?
N3 C42 1.442(2) . ?
N3 C2 1.286(2) . ?
C11 C10 1.4004(19) . ?
C11 C12 1.388(2) . ?
C11 C16 1.5277(18) . ?
C10 C15 1.379(2) . ?
C12 H12 0.9300 . ?
C12 C13 1.3935(19) . ?
C30 C35 1.390(2) . ?
C30 C29 1.522(2) . ?
C30 C31 1.388(2) . ?
C15 C14 1.378(2) . ?
C16 H16 0.9800 . ?
C16 C17 1.520(2) . ?
C16 C23 1.517(2) . ?
C7 C8 1.481(2) . ?
C7 C6 1.388(2) . ?
C14 H14 0.9300 . ?
C14 C13 1.387(2) . ?
C13 C29 1.523(2) . ?
C17 C22 1.383(2) . ?
C17 C18 1.390(2) . ?
C8 C9 1.493(2) . ?
C23 C24 1.386(2) . ?
C23 C28 1.389(2) . ?
C22 H22 0.9300 . ?
C22 C21 1.392(2) . ?
C35 H35 0.9300 . ?
C35 C34 1.390(3) . ?
C36 C29 1.518(2) . ?
C36 C37 1.388(2) . ?
C36 C41 1.385(2) . ?
C29 H29 0.9800 . ?
C3 C2 1.486(2) . ?
C3 C4 1.387(2) . ?
C31 H31 0.9300 . ?
C31 C32 1.386(3) . ?
C24 H24 0.9300 . ?
C24 C25 1.388(2) . ?
C42 C47 1.405(2) . ?
C42 C43 1.397(2) . ?
C47 C46 1.392(2) . ?
C47 C48 1.518(3) . ?
C2 C1 1.495(2) . ?
C6 H6 0.9300 . ?
C6 C5 1.382(3) . ?
C37 H37 0.9300 . ?
C37 C38 1.387(2) . ?
C46 H46 0.9300 . ?
C46 C45 1.376(3) . ?
C21 H21 0.9300 . ?
C21 C20 1.373(3) . ?
C41 H41 0.9300 . ?
C41 C40 1.384(2) . ?
C43 C44 1.388(2) . ?
C43 C51 1.507(2) . ?
C9 H9a 0.9600 . ?
C9 H9b 0.9600 . ?
C9 H9c 0.9600 . ?
C44 H44 0.9300 . ?
C44 C45 1.377(3) . ?
C4 H4 0.9300 . ?
C4 C5 1.383(3) . ?
C34 H34 0.9300 . ?
C34 C33 1.377(3) . ?
C28 H28 0.9300 . ?
C28 C27 1.394(3) . ?
C5 H5 0.9300 . ?
C18 H18 0.9300 . ?
C18 C19 1.386(3) . ?
C51 H51 0.9800 . ?
C51 C52 1.521(3) . ?
C51 C53 1.521(3) . ?
C32 H32 0.9300 . ?
C32 C33 1.369(3) . ?
C45 H45 0.9300 . ?
C48 H48 0.9800 . ?
C48 C49 1.528(3) . ?
C48 C50 1.528(3) . ?
C27 H27 0.9300 . ?
C27 C26 1.374(3) . ?
C20 H20 0.9300 . ?
C20 C19 1.380(3) . ?
C39 H39 0.9300 . ?
C39 C40 1.379(3) . ?
C39 C38 1.373(3) . ?
C40 H40 0.9300 . ?
C38 H38 0.9300 . ?
C33 H33 0.9300 . ?
C25 H25 0.9300 . ?
C25 C26 1.379(3) . ?
C19 H19 0.9300 . ?
C1 H1a 0.9600 . ?
C1 H1b 0.9600 . ?
C1 H1c 0.9600 . ?
C26 H26 0.9300 . ?
C49 H49a 0.9600 . ?
C49 H49b 0.9600 . ?
C49 H49c 0.9600 . ?
C50 H50a 0.9600 . ?
C50 H50b 0.9600 . ?
C50 H50c 0.9600 . ?
C52 H52a 0.9600 . ?
C52 H52b 0.9600 . ?
C52 H52c 0.9600 . ?
C53 H53a 0.9600 . ?
C53 H53b 0.9600 . ?
C53 H53c 0.9600 . ?
C54 H54a 0.9700 . ?
C54 H54b 0.9700 . ?
